data_4124271
loop_
_publ_author_name
'Zhang, Jiaheng'
'Mitchell, Lauren A.'
'Parrish, Damon A.'
'Shreeve, Jean'ne M.'

_publ_section_title
;
 Enforced Layer-by-layer Stacking of Energetic Salts towards
 High-performance Insensitive Energetic Materials.
;
_journal_name_full 'Journal of the American Chemical Society'
_journal_page_first 150814061208001
_journal_paper_doi 10.1021/jacs.5b07852
_journal_year 2015
_chemical_formula_moiety 'C3 H2 N7 O2, H4 N O'
_chemical_formula_sum 'C3 H6 N8 O3'
_chemical_formula_weight 202.16
_space_group_crystal_system monoclinic
_space_group_IT_number 14
_space_group_name_Hall '-P 2ybc'
_space_group_name_H-M_alt 'P 1 21/c 1'
_symmetry_space_group_name_Hall '-P 2ybc'
_symmetry_space_group_name_H-M 'P 1 21/c 1'
_atom_sites_solution_hydrogens difmap
_audit_creation_method SHELXL-2014/7
_cell_angle_alpha 90
_cell_angle_beta 109.764(5)
_cell_angle_gamma 90
_cell_formula_units_Z 4
_cell_length_a 6.7317(15)
_cell_length_b 17.461(4)
_cell_length_c 6.6634(15)
_cell_measurement_reflns_used 342
_cell_measurement_temperature 150(2)
_cell_measurement_theta_max 39.34
_cell_measurement_theta_min 5.07
_cell_volume 737.1(3)
_computing_cell_refinement 'Bruker APEX2 v2014.11-0 (Bruker, 2009)'
_computing_data_collection 'Bruker APEX2 v2014.11-0 (Bruker, 2009)'
_computing_data_reduction
;
Bruker SAINT v7.68A (Bruker, 2009), Bruker XPREP v2014/2 (Bruker, 2008)
;
_computing_molecular_graphics 'Bruker SHELXTL v2014/7 (Bruker, 2008)'
_computing_publication_material 'Bruker SHELXTL v2014/7 (Bruker, 2008)'
_computing_structure_refinement 'SHELXL-2014/7 (Sheldrick, 2014) within WINGX (Farrugia, 2012)'
_computing_structure_solution 'Bruker SHELXTL v2014/7 (Bruker, 2008)'
_diffrn_ambient_temperature 150(2)
_diffrn_measured_fraction_theta_full 0.713
_diffrn_measured_fraction_theta_max 0.697
_diffrn_measurement_device 'Bruker PLATINUM 135 CCD'
_diffrn_measurement_method '\w scans'
_diffrn_radiation_monochromator 'Helios optics'
_diffrn_radiation_source 'rotating anode'
_diffrn_radiation_type CuK\a
_diffrn_radiation_wavelength 1.54178
_diffrn_reflns_av_R_equivalents 0.0178
_diffrn_reflns_av_unetI/netI 0.0210
_diffrn_reflns_laue_measured_fraction_full 0.713
_diffrn_reflns_laue_measured_fraction_max 0.697
_diffrn_reflns_limit_h_max 8
_diffrn_reflns_limit_h_min -5
_diffrn_reflns_limit_k_max 20
_diffrn_reflns_limit_k_min -18
_diffrn_reflns_limit_l_max 5
_diffrn_reflns_limit_l_min -5
_diffrn_reflns_number 2021
_diffrn_reflns_point_group_measured_fraction_full 0.713
_diffrn_reflns_point_group_measured_fraction_max 0.697
_diffrn_reflns_theta_full 67.679
_diffrn_reflns_theta_max 68.782
_diffrn_reflns_theta_min 5.066
_exptl_absorpt_coefficient_mu 1.394
_exptl_absorpt_correction_T_max 0.7531
_exptl_absorpt_correction_T_min 0.6786
_exptl_absorpt_correction_type multi-scan
_exptl_absorpt_process_details 'SADABS v2008/1 (Bruker, 2008)'
_exptl_crystal_colour colourless
_exptl_crystal_density_diffrn 1.822
_exptl_crystal_description needle_plate
_exptl_crystal_F_000 416
_exptl_crystal_size_max 0.131
_exptl_crystal_size_mid 0.040
_exptl_crystal_size_min 0.028
_refine_diff_density_max 0.206
_refine_diff_density_min -0.230
_refine_diff_density_rms 0.051
_refine_ls_extinction_method none
_refine_ls_goodness_of_fit_ref 1.051
_refine_ls_hydrogen_treatment refxyz
_refine_ls_matrix_type full
_refine_ls_number_parameters 145
_refine_ls_number_reflns 949
_refine_ls_number_restraints 0
_refine_ls_restrained_S_all 1.051
_refine_ls_R_factor_all 0.0333
_refine_ls_R_factor_gt 0.0301
_refine_ls_shift/su_max 0.000
_refine_ls_shift/su_mean 0.000
_refine_ls_structure_factor_coef Fsqd
_refine_ls_weighting_details 'w=1/[\s^2^(Fo^2^)+(0.0492P)^2^+0.3387P] where P=(Fo^2^+2Fc^2^)/3'
_refine_ls_weighting_scheme calc
_refine_ls_wR_factor_gt 0.0789
_refine_ls_wR_factor_ref 0.0818
_reflns_Friedel_coverage 0.000
_reflns_number_gt 857
_reflns_number_total 949
_reflns_threshold_expression 'I > 2\s(I)'
_cod_data_source_file ja5b07852_si_004.cif
_cod_data_source_block shrv302
_cod_database_code 4124271
_shelx_shelxl_version_number 2014/7
_shelx_space_group_comment
;
The symmetry employed for this shelxl refinement is uniquely defined
by the following loop, which should always be used as a source of
symmetry information in preference to the above space-group names.
They are only intended as comments.
;
_shelx_estimated_absorpt_t_min 0.838
_shelx_estimated_absorpt_t_max 0.962

loop_
_space_group_symop_operation_xyz
'x, y, z'
'-x, y+1/2, -z+1/2'
'-x, -y, -z'
'x, -y-1/2, z-1/2'

loop_
_atom_site_label
_atom_site_type_symbol
_atom_site_fract_x
_atom_site_fract_y
_atom_site_fract_z
_atom_site_U_iso_or_equiv
_atom_site_adp_type
_atom_site_occupancy
_atom_site_site_symmetry_order
_atom_site_calc_flag
_atom_site_refinement_flags_adp
N1 N 1.0971(2) 0.45128(8) 0.7390(3) 0.0185(5) Uani 1 1 d .
O2 O 1.02905(18) 0.52372(6) 0.7603(2) 0.0204(4) Uani 1 1 d .
N3 N 0.8178(2) 0.52282(8) 0.7505(3) 0.0174(5) Uani 1 1 d .
C4 C 0.7591(3) 0.45112(10) 0.7226(4) 0.0155(5) Uani 1 1 d .
N5 N 0.5630(2) 0.42599(9) 0.7002(3) 0.0215(5) Uani 1 1 d .
H5A H 0.476(4) 0.4571(13) 0.722(4) 0.026 Uiso 1 1 d U
H5B H 0.538(3) 0.3770(12) 0.713(4) 0.026 Uiso 1 1 d U
C6 C 0.9365(2) 0.40659(9) 0.7146(3) 0.0148(5) Uani 1 1 d .
C7 C 0.9399(2) 0.32450(9) 0.6859(4) 0.0146(5) Uani 1 1 d .
N8 N 0.7684(2) 0.28031(8) 0.6179(3) 0.0181(5) Uani 1 1 d .
N9 N 0.8407(2) 0.20824(8) 0.6275(3) 0.0185(5) Uani 1 1 d .
N10 N 1.0480(2) 0.20656(8) 0.6983(3) 0.0177(5) Uani 1 1 d .
N11 N 1.1113(2) 0.27956(8) 0.7354(3) 0.0148(5) Uani 1 1 d .
O12 O 1.31259(17) 0.29784(6) 0.8089(3) 0.0201(4) Uani 1 1 d .
N1S N 0.4439(2) 0.14709(8) 0.7153(4) 0.0169(5) Uani 1 1 d .
H1S H 0.343(3) 0.1177(11) 0.733(3) 0.020 Uiso 1 1 d U
H2S H 0.497(3) 0.1795(13) 0.819(4) 0.020 Uiso 1 1 d U
H3S H 0.388(3) 0.1695(12) 0.568(4) 0.020 Uiso 1 1 d U
O2S O 0.60476(19) 0.09325(7) 0.7277(2) 0.0209(4) Uani 1 1 d .
H4S H 0.690(4) 0.1196(12) 0.689(4) 0.031 Uiso 1 1 d U

loop_
_atom_site_aniso_label
_atom_site_aniso_U_11
_atom_site_aniso_U_22
_atom_site_aniso_U_33
_atom_site_aniso_U_23
_atom_site_aniso_U_13
_atom_site_aniso_U_12
N1 0.0172(7) 0.0140(7) 0.0246(15) -0.0018(6) 0.0075(8) 0.0017(5)
O2 0.0150(6) 0.0140(6) 0.0336(13) -0.0017(5) 0.0100(7) -0.0006(4)
N3 0.0125(7) 0.0173(7) 0.0230(15) -0.0006(6) 0.0068(8) 0.0008(5)
C4 0.0163(9) 0.0176(8) 0.0132(16) 0.0013(7) 0.0056(10) 0.0015(6)
N5 0.0151(8) 0.0168(8) 0.0355(16) 0.0007(7) 0.0124(9) 0.0013(6)
C6 0.0152(9) 0.0157(8) 0.0143(16) -0.0002(7) 0.0060(9) 0.0002(6)
C7 0.0145(9) 0.0166(9) 0.0140(17) 0.0005(7) 0.0065(10) 0.0009(6)
N8 0.0170(8) 0.0149(7) 0.0236(15) -0.0003(6) 0.0085(8) 0.0003(5)
N9 0.0167(8) 0.0155(7) 0.0245(15) -0.0006(6) 0.0086(9) -0.0003(5)
N10 0.0165(8) 0.0145(7) 0.0232(15) -0.0013(6) 0.0083(8) -0.0006(5)
N11 0.0134(7) 0.0150(7) 0.0167(14) -0.0013(6) 0.0060(8) -0.0010(5)
O12 0.0103(6) 0.0207(6) 0.0281(13) -0.0033(6) 0.0049(7) -0.0007(4)
N1S 0.0130(8) 0.0133(7) 0.0248(16) 0.0002(7) 0.0071(9) 0.0014(5)
O2S 0.0161(6) 0.0158(6) 0.0343(13) 0.0050(6) 0.0132(7) 0.0054(4)

loop_
_atom_type_symbol
_atom_type_description
_atom_type_scat_dispersion_real
_atom_type_scat_dispersion_imag
_atom_type_scat_source
C C 0.0181 0.0091 'International Tables Vol C Tables 4.2.6.8 and 6.1.1.4'
H H 0.0000 0.0000 'International Tables Vol C Tables 4.2.6.8 and 6.1.1.4'
N N 0.0311 0.0180 'International Tables Vol C Tables 4.2.6.8 and 6.1.1.4'
O O 0.0492 0.0322 'International Tables Vol C Tables 4.2.6.8 and 6.1.1.4'

loop_
_geom_angle_atom_site_label_1
_geom_angle_atom_site_label_2
_geom_angle_atom_site_label_3
_geom_angle
C6 N1 O2 105.93(13)
N1 O2 N3 110.77(11)
C4 N3 O2 105.70(12)
N3 C4 N5 124.32(16)
N3 C4 C6 107.94(14)
N5 C4 C6 127.72(16)
C4 N5 H5A 118.7(14)
C4 N5 H5B 120.9(13)
H5A N5 H5B 116(2)
N1 C6 C4 109.66(15)
N1 C6 C7 124.20(15)
C4 C6 C7 126.14(15)
N8 C7 N11 108.59(15)
N8 C7 C6 124.56(15)
N11 C7 C6 126.71(15)
C7 N8 N9 105.53(13)
N10 N9 N8 111.22(13)
N9 N10 N11 106.13(12)
O12 N11 N10 121.52(13)
O12 N11 C7 129.94(14)
N10 N11 C7 108.53(14)
O2S N1S H1S 102.2(12)
O2S N1S H2S 106.5(14)
H1S N1S H2S 113(2)
O2S N1S H3S 110.1(12)
H1S N1S H3S 107.8(18)
H2S N1S H3S 116(2)
N1S O2S H4S 101.8(15)

loop_
_geom_bond_atom_site_label_1
_geom_bond_atom_site_label_2
_geom_bond_distance
N1 C6 1.299(2)
N1 O2 1.3689(18)
O2 N3 1.4014(18)
N3 C4 1.307(2)
C4 N5 1.351(2)
C4 C6 1.441(2)
N5 H5A 0.85(2)
N5 H5B 0.88(2)
C6 C7 1.447(2)
C7 N8 1.334(2)
C7 N11 1.341(2)
N8 N9 1.3431(19)
N9 N10 1.313(2)
N10 N11 1.3400(19)
N11 O12 1.3152(18)
N1S O2S 1.4151(18)
N1S H1S 0.89(2)
N1S H2S 0.87(2)
N1S H3S 1.00(2)
O2S H4S 0.84(2)

loop_
_geom_hbond_atom_site_label_D
_geom_hbond_atom_site_label_H
_geom_hbond_atom_site_label_A
_geom_hbond_distance_DH
_geom_hbond_distance_HA
_geom_hbond_distance_DA
_geom_hbond_angle_DHA
_geom_hbond_site_symmetry_A
N5 H5A N1 0.85(2) 2.59(2) 3.263(2) 136.9(18) 1_455
N5 H5A O2S 0.85(2) 2.49(2) 3.225(2) 146.3(19) 2_656
N5 H5B N8 0.88(2) 2.51(2) 3.033(2) 118.4(16) .
N5 H5B O12 0.88(2) 2.30(2) 3.0326(19) 140.8(17) 1_455
N1S H1S N3 0.89(2) 2.00(2) 2.852(2) 159.3(18) 2_646
N1S H2S N8 0.87(2) 2.31(2) 3.101(3) 151.0(18) 4_566
N1S H2S O12 0.87(2) 2.40(2) 2.911(2) 117.8(17) 1_455
N1S H3S N11 1.00(2) 2.53(2) 3.470(3) 156.5(15) 4_465
N1S H3S O12 1.00(2) 1.73(2) 2.724(3) 173.7(18) 4_465
O2S H4S N9 0.84(2) 1.97(2) 2.7782(19) 162(2) .

loop_
_geom_torsion_atom_site_label_1
_geom_torsion_atom_site_label_2
_geom_torsion_atom_site_label_3
_geom_torsion_atom_site_label_4
_geom_torsion
C6 N1 O2 N3 0.6(2)
N1 O2 N3 C4 -0.3(2)
O2 N3 C4 N5 -178.46(19)
O2 N3 C4 C6 -0.1(2)
O2 N1 C6 C4 -0.6(2)
O2 N1 C6 C7 179.86(19)
N3 C4 C6 N1 0.5(3)
N5 C4 C6 N1 178.8(2)
N3 C4 C6 C7 179.9(2)
N5 C4 C6 C7 -1.7(4)
N1 C6 C7 N8 -165.6(2)
C4 C6 C7 N8 15.0(4)
N1 C6 C7 N11 19.2(4)
C4 C6 C7 N11 -160.2(2)
N11 C7 N8 N9 -0.1(2)
C6 C7 N8 N9 -176.0(2)
C7 N8 N9 N10 0.1(2)
N8 N9 N10 N11 0.0(2)
N9 N10 N11 O12 179.83(16)
N9 N10 N11 C7 0.0(2)
N8 C7 N11 O12 -179.77(19)
C6 C7 N11 O12 -4.0(4)
N8 C7 N11 N10 0.0(3)
C6 C7 N11 N10 175.9(2)
